data_7045976
loop_
_publ_author_name
'Brook, David J. R.'
'Fleming, Connor'
'Chung, Dorothy'
'Richardson, Cardius'
'Ponce, Servando'
'Das, Raja'
'Srikanth, Hariharan'
'Heindl, Ranko'
'Noll, Bruce C.'

_publ_section_title
;
 An electron transfer driven magnetic switch: ferromagnetic exchange and
 spin delocalization in iron verdazyl complexes.
;
_journal_issue 18
_journal_name_full 'Dalton transactions (Cambridge, England : 2003)'
_journal_page_first 6351
_journal_page_last 6360
_journal_paper_doi 10.1039/c8dt00805a
_journal_volume 47
_journal_year 2018
_chemical_absolute_configuration unk
_chemical_formula_moiety 'C30 H30 Fe N12 O2, 2(F6 P)'
_chemical_formula_sum 'C30 H30 F12 Fe N12 O2 P2'
_chemical_formula_weight 936.45
_space_group_crystal_system tetragonal
_space_group_IT_number 114
_space_group_name_Hall 'P -4 2n'
_space_group_name_H-M_alt 'P -4 21 c'
_symmetry_space_group_name_Hall 'P -4 2n'
_symmetry_space_group_name_H-M 'P -4 21 c'
_atom_sites_solution_primary direct
_audit_creation_date 2018-02-06
_audit_creation_method
;
Olex2 1.2
(compiled Aug 10 2017 17:28:52 for OlexSys, GUI svn.r5381)
;
_audit_update_record
;
2018-02-15 deposited with the CCDC.
2018-04-05 downloaded from the CCDC.
;
_cell_angle_alpha 90
_cell_angle_beta 90
_cell_angle_gamma 90
_cell_formula_units_Z 4
_cell_length_a 15.8913(15)
_cell_length_b 15.8913(15)
_cell_length_c 14.8198(16)
_cell_measurement_reflns_used 4496
_cell_measurement_temperature 150
_cell_measurement_theta_max 21.16
_cell_measurement_theta_min 2.79
_cell_volume 3742.5(6)
_computing_cell_refinement 'Bruker SAINT v8.34A'
_computing_data_collection 'Bruker APEX2 v2014.11.0'
_computing_data_reduction 'Bruker SAINT v8.34A'
_computing_molecular_graphics 'Olex2 (Dolomanov et al., 2009)'
_computing_publication_material 'Olex2 (Dolomanov et al., 2009)'
_computing_structure_refinement 'olex2.refine (Bourhis et al., 2015)'
_computing_structure_solution 'ShelXS (Sheldrick, 2008)'
_diffrn_ambient_temperature 150
_diffrn_detector 'CCD area detector'
_diffrn_detector_area_resol_mean 7.9
_diffrn_measured_fraction_theta_full 0.9960
_diffrn_measured_fraction_theta_max 0.9960
_diffrn_measurement_device_type 'Bruker PHOTON100 CMOS'
_diffrn_measurement_method 'omega-phi scans'
_diffrn_radiation_monochromator 'Si-<111> channel cut crystal'
_diffrn_radiation_probe x-ray
_diffrn_radiation_type synchrotron
_diffrn_radiation_wavelength 0.7749
_diffrn_reflns_av_R_equivalents 0.1032
_diffrn_reflns_av_unetI/netI 0.0477
_diffrn_reflns_limit_h_max 15
_diffrn_reflns_limit_h_min -15
_diffrn_reflns_limit_k_max 15
_diffrn_reflns_limit_k_min -15
_diffrn_reflns_limit_l_max 14
_diffrn_reflns_limit_l_min -14
_diffrn_reflns_number 27667
_diffrn_reflns_theta_full 22.9012
_diffrn_reflns_theta_max 22.90
_diffrn_reflns_theta_min 2.05
_diffrn_source 'sealed X-ray tube'
_diffrn_source_target Mo
_diffrn_source_type 'ALS beamline 11.3.1'
_exptl_absorpt_coefficient_mu 0.757
_exptl_absorpt_correction_type multi-scan
_exptl_absorpt_process_details 'SADABS v2014.5 (Sheldrick)'
_exptl_crystal_colour red
_exptl_crystal_colour_primary red
_exptl_crystal_density_diffrn 1.6618
_exptl_crystal_description needle
_exptl_crystal_F_000 1900.0303
_exptl_crystal_preparation 'Magnetic properties'
_exptl_crystal_recrystallization_method 'Recystallized from acetone/ether'
_exptl_crystal_size_max 0.14
_exptl_crystal_size_mid 0.002
_exptl_crystal_size_min 0.002
_refine_diff_density_max 0.4147
_refine_diff_density_min -0.3647
_refine_diff_density_rms 0.0831
_refine_ls_abs_structure_details 'Flack, H. D. (1983). Acta Cryst. A39, 876-881.'
_refine_ls_abs_structure_Flack 0.06(6)
_refine_ls_d_res_high 0.9956
_refine_ls_d_res_low 10.8382
_refine_ls_goodness_of_fit_ref 1.1493
_refine_ls_hydrogen_treatment constr
_refine_ls_matrix_type full
_refine_ls_number_constraints 44
_refine_ls_number_parameters 277
_refine_ls_number_reflns 1985
_refine_ls_number_restraints 6
_refine_ls_restrained_S_all 1.1473
_refine_ls_R_factor_all 0.0792
_refine_ls_R_factor_gt 0.0539
_refine_ls_shift/su_max 0.0005
_refine_ls_shift/su_mean 0.0001
_refine_ls_structure_factor_coef Fsqd
_refine_ls_weighting_details 'w=1/[\s^2^(Fo^2^)+(0.1P)^2^] where P=(Fo^2^+2Fc^2^)/3'
_refine_ls_weighting_scheme calc
_refine_ls_wR_factor_gt 0.1403
_refine_ls_wR_factor_ref 0.1589
_reflns_Friedel_coverage 0.993
_reflns_limit_h_max 15
_reflns_limit_h_min -15
_reflns_limit_k_max 11
_reflns_limit_k_min -11
_reflns_limit_l_max 14
_reflns_limit_l_min -14
_reflns_number_gt 1530
_reflns_number_total 1985
_reflns_threshold_expression I>=2u(I)
_cod_data_source_file c8dt00805a2.cif
_cod_data_source_block sjsu001_0m_tet
_cod_depositor_comments 'Adding full bibliography for 7045974--7045976.cif.'
_cod_database_code 7045976
_olex2_refinement_description
;
1. Fixed Uiso
 At 1.2 times of:
  All C(H) groups
 At 1.5 times of:
  All C(H,H,H) groups
2. Shared sites
{C1B, N4A}
{n4b, C1A}
{C2B, n2a}
{N2B, C2A}
3. Restrained distances
 C13A-C14A
 1.5 with sigma of 0.02
 C13A-C15A
 1.5 with sigma of 0.02
 C13B-C14B
 1.5 with sigma of 0.02
 C13B-C15B
 1.5 with sigma of 0.02
 C14B-C15B
 2.44 with sigma of 0.04
 C14A-C15A
 2.44 with sigma of 0.04
4. Uiso/Uaniso restraints and constraints
Uanis(C2A) = Uanis(N2B)
Uanis(C2B) = Uanis(n2a)
Uanis(C1B) = Uanis(N4A)
Uanis(C1A) = Uanis(n4b)
5. Others
 Fixed Sof: C2B(0.5) N2B(0.5) C1B(0.5) n4b(0.5) O1B(0.5) C13A(0.5) H13A(0.5)
 O1A(0.5) C15B(0.5) H15a(0.5) H15b(0.5) H15c(0.5) C14B(0.5) H14a(0.5) H14b(0.5)
 H14c(0.5) C15A(0.5) H15d(0.5) H15e(0.5) H15f(0.5) C14A(0.5) H14d(0.5)
 H14e(0.5) H14f(0.5) C13B(0.5) H13B(0.5) N4A(0.5) C1A(0.5) n2a(0.5) C2A(0.5)
6.a Ternary CH refined with riding coordinates:
 C13A(H13A), C13B(H13B)
6.b Aromatic/amide H refined with riding coordinates:
 C9(H9), C6(H6), C8(H8), C5(H5), C10(H10), C4(H4), C7(H7), C11(H11)
6.c Idealised Me refined as rotating group:
 C15B(H15a,H15b,H15c), C14B(H14a,H14b,H14c), C15A(H15d,H15e,H15f), C14A(H14d,
 H14e,H14f)
;
_olex2_submission_original_sample_id sjsu001
_olex2_submission_special_instructions 'No special instructions were received'

loop_
_space_group_symop_id
_space_group_symop_operation_xyz
1 x,y,z
2 y,-x,-z
3 -y,x,-z
4 x+1/2,-y+1/2,-z+1/2
5 -x+1/2,y+1/2,-z+1/2
6 -x,-y,z
7 -y+1/2,-x+1/2,z+1/2
8 y+1/2,x+1/2,z+1/2

loop_
_atom_site_label
_atom_site_type_symbol
_atom_site_fract_x
_atom_site_fract_y
_atom_site_fract_z
_atom_site_U_iso_or_equiv
_atom_site_adp_type
_atom_site_occupancy
_atom_site_site_symmetry_order
_atom_site_refinement_flags_posn
_atom_site_refinement_flags_adp
_atom_site_refinement_flags_occupancy
_atom_site_disorder_group
Fe1 Fe 0.0 0.0 0.251441(3) 0.0380(3) Uani 1.000000 2 S T P .
P1 P 0.188377(3) 0.316949(3) 0.342237(3) 0.0642(3) Uani 1.000000 1 . . . .
N1 N 0.114147(3) 0.028644(3) 0.250979(3) 0.0384(4) Uani 1.000000 1 . . . .
F6 F 0.171481(3) 0.219328(3) 0.336054(3) 0.0939(4) Uani 1.000000 1 . . . .
F1 F 0.264772(3) 0.304814(3) 0.277106(3) 0.1210(4) Uani 1.000000 1 . . . .
C9 C -0.056974(3) 0.191321(3) 0.056840(3) 0.0568(4) Uani 1.000000 1 . . . .
H9 H -0.105286(3) 0.211731(3) 0.026075(3) 0.0682(5) Uiso 1.000000 1 R . . .
N6 N -0.000592(3) 0.090781(3) 0.159709(3) 0.0413(4) Uani 1.000000 1 . . . .
C6 C 0.040476(3) -0.196754(3) 0.444237(3) 0.0507(4) Uani 1.000000 1 . . . .
H6 H 0.007398(3) -0.238028(3) 0.474110(3) 0.0609(5) Uiso 1.000000 1 R . . .
N3 N 0.276943(3) 0.069824(3) 0.248388(3) 0.0624(4) Uani 1.000000 1 . . . .
C12 C 0.075448(3) 0.127832(3) 0.144757(3) 0.0479(4) Uani 1.000000 1 . . . .
F4 F 0.114952(3) 0.325902(3) 0.412585(3) 0.1235(4) Uani 1.000000 1 . . . .
N5 N 0.045170(3) -0.079597(3) 0.343658(3) 0.0394(4) Uani 1.000000 1 . . . .
F2 F 0.247258(3) 0.296074(3) 0.424860(3) 0.0970(4) Uani 1.000000 1 . . . .
C8 C -0.064205(3) 0.123492(3) 0.113849(3) 0.0533(4) Uani 1.000000 1 . . . .
H8 H -0.118143(3) 0.098539(3) 0.120786(3) 0.0640(5) Uiso 1.000000 1 R . . .
C2B C 0.143057(3) 0.090449(3) 0.195613(3) 0.0468(4) Uani 0.500000 1 . . . 2
N2B N 0.170004(3) -0.009611(3) 0.306818(3) 0.0412(4) Uani 0.500000 1 . . . 2
F5 F 0.131550(3) 0.334877(3) 0.263772(3) 0.1870(4) Uani 1.000000 1 . . . .
C1B C 0.251180(3) 0.012411(3) 0.311359(3) 0.0587(4) Uani 0.500000 1 . . . 2
C5 C 0.125653(3) -0.192995(3) 0.457851(3) 0.0580(4) Uani 1.000000 1 . . . .
H5 H 0.152585(3) -0.232622(3) 0.496187(3) 0.0696(5) Uiso 1.000000 1 R . . .
n4b N 0.226994(3) 0.109010(3) 0.188506(3) 0.0509(4) Uani 0.500000 1 . . . 2
C10 C 0.018830(3) 0.229576(3) 0.044025(3) 0.0628(4) Uani 1.000000 1 . . . .
H10 H 0.023901(3) 0.276531(3) 0.004724(3) 0.0753(5) Uiso 1.000000 1 R . . .
C4 C 0.172425(3) -0.130579(3) 0.415008(3) 0.0556(4) Uani 1.000000 1 . . . .
H4 H 0.231466(3) -0.126560(3) 0.424091(3) 0.0668(5) Uiso 1.000000 1 R . . .
F3 F 0.216777(3) 0.413680(3) 0.354835(3) 0.1067(4) Uani 1.000000 1 . . . .
C7 C 0.003399(3) -0.139433(3) 0.386246(3) 0.0487(4) Uani 1.000000 1 . . . .
H7 H -0.055558(3) -0.143372(3) 0.376514(3) 0.0584(5) Uiso 1.000000 1 R . . .
O1B O 0.304201(3) -0.020764(3) 0.364559(3) 0.0727(4) Uani 0.500000 1 . . . 2
C13A C 0.366252(3) 0.099048(3) 0.256640(3) 0.078245(3) Uiso 0.500000 1 D . . 1
H13A H 0.369586(3) 0.160759(3) 0.243925(3) 0.093894(3) Uiso 0.500000 1 R . . 1
C11 C 0.086705(3) 0.199243(3) 0.088477(3) 0.0634(4) Uani 1.000000 1 . . . .
H11 H 0.140347(3) 0.224977(3) 0.082218(3) 0.0761(5) Uiso 1.000000 1 R . . .
C3 C 0.131075(3) -0.074488(3) 0.358884(3) 0.0457(4) Uani 1.000000 1 . . . .
O1A O 0.251988(3) 0.160235(3) 0.134611(3) 0.0662(4) Uani 0.500000 1 . . . 1
C15B C 0.397808(3) 0.089097(3) 0.135722(3) 0.058027(3) Uiso 0.500000 1 D . . 2
H15a H 0.396826(3) 0.033392(3) 0.107371(3) 0.087040(4) Uiso 0.500000 1 GR . . 2
H15b H 0.357817(3) 0.126206(3) 0.104890(3) 0.087040(4) Uiso 0.500000 1 GR . . 2
H15c H 0.454565(3) 0.112846(3) 0.131219(3) 0.087040(4) Uiso 0.500000 1 GR . . 2
C14B C 0.393243(3) 0.160655(3) 0.281883(3) 0.130283(3) Uiso 0.500000 1 D . . 2
H14a H 0.340655(3) 0.186318(3) 0.302756(3) 0.195425(4) Uiso 0.500000 1 GR . . 2
H14b H 0.429022(3) 0.147755(3) 0.333937(3) 0.195425(4) Uiso 0.500000 1 GR . . 2
H14c H 0.422669(3) 0.199903(3) 0.241808(3) 0.195425(4) Uiso 0.500000 1 GR . . 2
C15A C 0.398375(3) 0.081413(3) 0.349976(3) 0.120500(3) Uiso 0.500000 1 D . . 1
H15d H 0.403201(3) 0.134358(3) 0.383486(3) 0.180750(4) Uiso 0.500000 1 GR . . 1
H15e H 0.359138(3) 0.043829(3) 0.381255(3) 0.180750(4) Uiso 0.500000 1 GR . . 1
H15f H 0.453764(3) 0.054536(3) 0.346134(3) 0.180750(4) Uiso 0.500000 1 GR . . 1
C14A C 0.421088(3) 0.051615(3) 0.191184(3) 0.133360(3) Uiso 0.500000 1 D . . 1
H14d H 0.476942(3) 0.077679(3) 0.189044(3) 0.200039(4) Uiso 0.500000 1 GR . . 1
H14e H 0.426403(3) -0.007003(3) 0.210922(3) 0.200039(4) Uiso 0.500000 1 GR . . 1
H14f H 0.395597(3) 0.053305(3) 0.130997(3) 0.200039(4) Uiso 0.500000 1 GR . . 1
C13B C 0.374000(3) 0.081324(3) 0.231776(3) 0.085854(3) Uiso 0.500000 1 D . . 2
H13B H 0.405335(3) 0.033377(3) 0.259719(3) 0.103025(3) Uiso 0.500000 1 R . . 2
N4A N 0.251180(3) 0.012411(3) 0.311359(3) 0.0587(4) Uani 0.500000 1 . . . 1
C1A C 0.226994(3) 0.109010(3) 0.188506(3) 0.0509(4) Uani 0.500000 1 . . . 1
n2a N 0.143057(3) 0.090449(3) 0.195613(3) 0.0468(4) Uani 0.500000 1 . . . 1
C2A C 0.170004(3) -0.009611(3) 0.306818(3) 0.0412(4) Uani 0.500000 1 . . . 1

loop_
_atom_site_aniso_label
_atom_site_aniso_U_11
_atom_site_aniso_U_22
_atom_site_aniso_U_33
_atom_site_aniso_U_12
_atom_site_aniso_U_13
_atom_site_aniso_U_23
Fe1 0.0294(5) 0.0474(5) 0.0372(5) -0.0056(5) -0.000000 0.000000
P1 0.0826(7) 0.0614(6) 0.0487(6) -0.0053(6) 0.0056(6) -0.0042(6)
N1 0.0295(7) 0.0461(7) 0.0396(6) -0.0009(7) 0.0083(7) 0.0001(7)
F6 0.1184(7) 0.0795(7) 0.0838(6) -0.0397(7) 0.0240(7) -0.0260(7)
F1 0.1608(7) 0.0883(7) 0.1137(6) -0.0377(7) 0.0710(7) -0.0141(7)
C9 0.0510(7) 0.0682(7) 0.0512(6) 0.0228(7) -0.0106(7) 0.0073(7)
N6 0.0370(7) 0.0484(7) 0.0385(6) -0.0129(7) -0.0013(7) -0.0059(7)
C6 0.0366(7) 0.0601(7) 0.0555(6) -0.0009(7) 0.0058(7) 0.0016(7)
N3 0.0267(7) 0.0736(7) 0.0870(6) -0.0169(7) 0.0024(7) -0.0148(7)
C12 0.0652(7) 0.0363(7) 0.0422(6) 0.0078(7) 0.0103(7) -0.0059(7)
F4 0.1013(7) 0.1340(7) 0.1353(6) 0.0059(7) 0.0476(7) -0.0306(7)
N5 0.0375(7) 0.0408(7) 0.0399(6) -0.0080(7) 0.0002(7) -0.0018(7)
F2 0.0932(7) 0.1005(7) 0.0974(6) -0.0081(7) -0.0307(7) 0.0017(7)
C8 0.0531(7) 0.0591(7) 0.0478(6) 0.0078(7) -0.0146(7) 0.0023(7)
C2B 0.0505(7) 0.0507(7) 0.0390(6) -0.0150(7) 0.0106(7) -0.0115(7)
N2B 0.0229(7) 0.0538(7) 0.0470(6) -0.0103(7) -0.0010(7) -0.0075(7)
F5 0.1998(7) 0.2592(7) 0.1018(6) 0.0272(7) -0.0955(7) -0.0013(7)
C1B 0.0464(7) 0.0638(7) 0.0660(6) -0.0147(7) -0.0005(7) -0.0066(7)
C5 0.0822(7) 0.0451(7) 0.0467(6) 0.0167(7) 0.0008(7) 0.0112(7)
n4b 0.0383(7) 0.0645(7) 0.0499(6) -0.0030(7) 0.0103(7) 0.0038(7)
C10 0.0568(7) 0.0639(7) 0.0676(6) 0.0104(7) 0.0159(7) 0.0113(7)
C4 0.0474(7) 0.0708(7) 0.0488(6) 0.0291(7) -0.0199(7) -0.0095(7)
F3 0.1824(7) 0.0584(7) 0.0795(6) -0.0068(7) 0.0203(7) 0.0021(7)
C7 0.0396(7) 0.0598(7) 0.0466(6) 0.0047(7) 0.0010(7) 0.0014(7)
O1B 0.0546(7) 0.1007(7) 0.0627(6) -0.0219(7) -0.0053(7) -0.0001(7)
C11 0.0631(7) 0.0572(7) 0.0699(6) -0.0110(7) 0.0358(7) -0.0129(7)
C3 0.0402(7) 0.0593(7) 0.0376(6) 0.0080(7) 0.0083(7) -0.0214(7)
O1A 0.0530(7) 0.0813(7) 0.0643(6) -0.0004(7) 0.0088(7) -0.0050(7)
N4A 0.0464(7) 0.0638(7) 0.0660(6) -0.0147(7) -0.0005(7) -0.0066(7)
C1A 0.0383(7) 0.0645(7) 0.0499(6) -0.0030(7) 0.0103(7) 0.0038(7)
n2a 0.0505(7) 0.0507(7) 0.0390(6) -0.0150(7) 0.0106(7) -0.0115(7)
C2A 0.0229(7) 0.0538(7) 0.0470(6) -0.0103(7) -0.0010(7) -0.0075(7)

loop_
_atom_type_symbol
_atom_type_scat_dispersion_real
_atom_type_scat_dispersion_imag
_atom_type_scat_Cromer_Mann_a1
_atom_type_scat_Cromer_Mann_a2
_atom_type_scat_Cromer_Mann_a3
_atom_type_scat_Cromer_Mann_a4
_atom_type_scat_Cromer_Mann_b1
_atom_type_scat_Cromer_Mann_b2
_atom_type_scat_Cromer_Mann_b3
_atom_type_scat_Cromer_Mann_b4
_atom_type_scat_Cromer_Mann_c
_atom_type_scat_source
_atom_type_scat_dispersion_source
C 0.00400 0.00200 2.31000 1.02000 1.58860 0.86500 20.84390 10.20750 0.56870 51.65120 0.215599998832 'International Tables Volume C Table 6.1.1.4 (pp. 500-502)' custom
F 0.02200 0.01300 3.53920 2.64120 1.51700 1.02430 10.28250 4.29440 0.26150 26.14760 0.277599990368 'International Tables Volume C Table 6.1.1.4 (pp. 500-502)' custom
H -0.00000 0.00000 0.49300 0.32291 0.14019 0.04081 10.51090 26.12570 3.14236 57.79970 0.0030380000826 'International Tables Volume C Table 6.1.1.4 (pp. 500-502)' custom
O 0.01400 0.00700 3.04850 2.28680 1.54630 0.86700 13.27710 5.70110 0.32390 32.90890 0.250800013542 'International Tables Volume C Table 6.1.1.4 (pp. 500-502)' custom
N 0.00800 0.00400 12.21260 3.13220 2.01250 1.16630 0.00570 9.89330 28.99750 0.58260 -11.5290002823 'International Tables Volume C Table 6.1.1.4 (pp. 500-502)' custom
P 0.12000 0.11500 6.43450 4.17910 1.78000 1.49080 1.90670 27.15700 0.52600 68.16450 1.11489999294 'International Tables Volume C Table 6.1.1.4 (pp. 500-502)' custom
Fe 0.36800 0.99500 11.76950 7.35730 3.52220 2.30450 4.76110 0.30720 15.35350 76.88050 1.03690004349 'International Tables Volume C Table 6.1.1.4 (pp. 500-502)' custom

loop_
_geom_angle_atom_site_label_1
_geom_angle_atom_site_label_2
_geom_angle_atom_site_label_3
_geom_angle
_geom_angle_site_symmetry_1
_geom_angle_site_symmetry_3
N1 Fe1 N1 179.581(4) 6 .
N6 Fe1 N1 99.789(2) 6 .
N6 Fe1 N1 79.919(2) . .
N6 Fe1 N1 99.789(2) . 6
N6 Fe1 N1 79.919(2) 6 6
N6 Fe1 N6 93.402(3) 6 .
N5 Fe1 N1 101.367(2) . 6
N5 Fe1 N1 78.925(2) . .
N5 Fe1 N1 78.925(2) 6 6
N5 Fe1 N1 101.367(2) 6 .
N5 Fe1 N6 158.8437(19) 6 6
N5 Fe1 N6 90.3815(18) . 6
N5 Fe1 N6 158.8437(19) . .
N5 Fe1 N6 90.3815(18) 6 .
N5 Fe1 N5 93.563(3) 6 .
F1 P1 F6 88.567(3) . .
F4 P1 F6 90.068(3) . .
F4 P1 F1 176.219(4) . .
F2 P1 F6 86.513(3) . .
F2 P1 F1 89.581(3) . .
F2 P1 F4 86.816(3) . .
F5 P1 F6 92.253(3) . .
F5 P1 F1 90.705(3) . .
F5 P1 F4 92.872(3) . .
F5 P1 F2 178.726(4) . .
F3 P1 F6 172.688(4) . .
F3 P1 F1 88.380(3) . .
F3 P1 F4 92.562(3) . .
F3 P1 F2 86.822(3) . .
F3 P1 F5 94.427(3) . .
N2B N1 C2B 118.065(4) . .
C2A N1 n2a 118.065(4) . .
C10 C9 C8 120.630(4) . .
C12 N6 Fe1 114.953(3) . .
C8 N6 Fe1 129.882(4) . .
C8 N6 C12 115.083(4) . .
C7 C6 C5 118.909(4) . .
n4b N3 C1B 125.657(4) . .
C13B N3 C1B 118.548(4) . .
C13B N3 n4b 114.971(4) . .
N4A N3 C13A 115.759(4) . .
C1A N3 C13A 118.024(4) . .
C1A N3 N4A 125.657(4) . .
C11 C12 N6 123.560(4) . .
C7 N5 Fe1 127.084(4) . 6
C3 N5 Fe1 115.379(3) . 6
C3 N5 C7 117.358(4) . .
N6 C8 C9 124.020(4) . .
C12 C2B N1 111.197(4) . .
C3 N2B N1 111.674(4) . .
O1B C1B N2B 124.247(4) . .
C4 C5 C6 119.426(4) . .
C11 C10 C9 118.559(4) . .
C3 C4 C5 118.619(4) . .
N5 C7 C6 123.836(4) . .
C14A C13A C15A 107.658(4) . .
C10 C11 C12 118.066(4) . .
C4 C3 N5 121.828(4) . .
C14B C13B C15B 110.830(4) . .
n2a C1A O1A 121.074(4) . .
C12 n2a N1 111.197(4) . .
C3 C2A N1 111.674(4) . .

loop_
_geom_bond_atom_site_label_1
_geom_bond_atom_site_label_2
_geom_bond_distance
_geom_bond_site_symmetry_2
Fe1 N1 1.87020(18) .
Fe1 N1 1.87020(18) 6
Fe1 N6 1.98226(15) 6
Fe1 N6 1.98226(15) .
Fe1 N5 1.99573(15) .
Fe1 N5 1.99573(15) 6
P1 F6 1.57706(16) .
P1 F1 1.56292(13) .
P1 F4 1.57118(13) .
P1 F2 1.57634(13) .
P1 F5 1.49963(13) .
P1 F3 1.61291(16) .
N1 C2B 1.35976(12) .
N1 N2B 1.35730(12) .
N1 n2a 1.35976(12) .
N1 C2A 1.35730(12) .
C9 C8 1.37435(12) .
C9 C10 1.36264(14) .
N6 C12 1.36233(14) .
N6 C8 1.32439(12) .
C6 C5 1.36983(14) .
C6 C7 1.38403(12) .
N3 C1B 1.36782(12) .
N3 n4b 1.34364(11) .
N3 C13A 1.49830(15) .
N3 C13B 1.57254(16) .
N3 N4A 1.36782(12) .
N3 C1A 1.34364(11) .
C12 C2B 1.44058(12) .
C12 C11 1.41966(12) .
C12 n2a 1.44058(12) .
N5 C7 1.32027(12) .
N5 C3 1.38606(14) .
C2B n4b 1.37014(14) .
N2B C1B 1.33831(14) .
N2B C3 1.42863(12) .
C1B O1B 1.26865(11) .
C5 C4 1.39262(13) .
C10 C11 1.35269(12) .
C4 C3 1.38495(12) .
C13A C15A 1.50081(15) .
C13A C14A 1.50617(12) .
C3 C2A 1.42863(12) .
O1A C1A 1.20763(11) .
C15B C13B 1.47810(16) .
C14B C13B 1.49473(13) .
N4A C2A 1.33831(14) .
C1A n2a 1.37014(14) .

loop_
_restr_distance_atom_site_label_1
_restr_distance_atom_site_label_2
_restr_distance_site_symmetry_2
_restr_distance_target
_restr_distance_target_weight_param
_restr_distance_diff
C13A C15A 1 1.5000 0.0200 -0.0008
C13A C14A 1 1.5000 0.0200 -0.0062
C14B C15B 1 2.4400 0.0400 -0.0075
C14A C15A 1 2.4400 0.0400 0.0126
C13B C15B 1 1.5000 0.0200 0.0219
C13B C14B 1 1.5000 0.0200 0.0053
